data_2213528
loop_
_publ_author_name
'Ko\<z\'i\<sek, Jozef'
'D\'iaz, Jes\'us Garc\'ia'
'Albor, Atzimba Garc\'ia'

_publ_section_title
;
 Poly[aquadi-\m~3~-dicyanamido-di-\m~2~-dicyanamido-dicopper(II)]
;
_journal_coeditor_code SA2040
_journal_issue 5
_journal_name_full 'Acta Crystallographica Section E'
_journal_page_first i125
_journal_page_last i126
_journal_paper_doi 10.1107/S1600536807015917
_journal_volume 63
_journal_year 2007
_chemical_formula_iupac '[Cu2 (C2 N3)4 (H2 O)]'
_chemical_formula_moiety 'C8 H2 Cu2 N12 O1'
_chemical_formula_sum 'C8 H2 Cu2 N12 O'
_chemical_formula_weight 409.30
_chemical_name_systematic
;
Poly[aquadi-\m~3~-dicyanamido-di-\m~2~-dicyanamido-dicopper(II)]
;
_space_group_IT_number 15
_symmetry_cell_setting monoclinic
_symmetry_space_group_name_Hall '-C 2yc'
_symmetry_space_group_name_H-M 'C 1 2/c 1'
_atom_sites_solution_hydrogens geom
_atom_sites_solution_primary direct
_atom_sites_solution_secondary difmap
_audit_creation_method SHELXL97
_cell_angle_alpha 90.00
_cell_angle_beta 100.199(4)
_cell_angle_gamma 90.00
_cell_formula_units_Z 4
_cell_length_a 21.8718(11)
_cell_length_b 6.8726(3)
_cell_length_c 8.8127(4)
_cell_measurement_reflns_used 29546
_cell_measurement_temperature 100.0(10)
_cell_measurement_theta_max 63.64
_cell_measurement_theta_min 2.95
_cell_volume 1303.76(11)
_computing_cell_refinement 'CrysAlis CCD'
_computing_data_collection 'CrysAlis CCD (Oxford Diffraction, 2006)'
_computing_data_reduction 'CrysAlis RED (Oxford Diffraction, 2006)'
_computing_molecular_graphics 'DIAMOND (Brandenburg, 1998)'
_computing_publication_material 'enCIFer (Allen <i>et al.</i>,  2004)'
_computing_structure_refinement 'SHELXL97 (Sheldrick, 1997)'
_computing_structure_solution 'SHELXS97 (Sheldrick, 1997)'
_diffrn_ambient_temperature 100(2)
_diffrn_measured_fraction_theta_full 0.997
_diffrn_measured_fraction_theta_max 0.997
_diffrn_measurement_device_type 'Oxford Gemini R CCD area-detector'
_diffrn_measurement_method '\w and \f'
_diffrn_radiation_monochromator graphite
_diffrn_radiation_source 'fine-focus sealed tube'
_diffrn_radiation_type MoK\a
_diffrn_radiation_wavelength 0.71073
_diffrn_reflns_av_R_equivalents 0.0202
_diffrn_reflns_av_sigmaI/netI 0.0042
_diffrn_reflns_limit_h_max 31
_diffrn_reflns_limit_h_min -31
_diffrn_reflns_limit_k_max 9
_diffrn_reflns_limit_k_min -9
_diffrn_reflns_limit_l_max 12
_diffrn_reflns_limit_l_min -12
_diffrn_reflns_number 57505
_diffrn_reflns_theta_full 30.50
_diffrn_reflns_theta_max 30.50
_diffrn_reflns_theta_min 4.11
_diffrn_standards_decay_% 0
_diffrn_standards_number 0
_exptl_absorpt_coefficient_mu 3.289
_exptl_absorpt_correction_T_max 0.8888
_exptl_absorpt_correction_T_min 0.3656
_exptl_absorpt_correction_type analytical
_exptl_absorpt_process_details '(Clark & Reid, 1995)'
_exptl_crystal_colour blue
_exptl_crystal_density_diffrn 2.085
_exptl_crystal_density_method 'not measured'
_exptl_crystal_description plate
_exptl_crystal_F_000 800
_exptl_crystal_size_max 0.367
_exptl_crystal_size_mid 0.310
_exptl_crystal_size_min 0.063
_refine_diff_density_max 0.359
_refine_diff_density_min -0.351
_refine_ls_extinction_method none
_refine_ls_goodness_of_fit_ref 1.188
_refine_ls_hydrogen_treatment refall
_refine_ls_matrix_type full
_refine_ls_number_parameters 112
_refine_ls_number_reflns 1989
_refine_ls_number_restraints 0
_refine_ls_restrained_S_all 1.188
_refine_ls_R_factor_all 0.0172
_refine_ls_R_factor_gt 0.0169
_refine_ls_shift/su_max 0.000
_refine_ls_shift/su_mean 0.000
_refine_ls_structure_factor_coef Fsqd
_refine_ls_weighting_details 'calc w = 1/[\s^2^(Fo^2^)+(0.021P)^2^+1.966P] where P=(Fo^2^+2Fc^2^)/3'
_refine_ls_weighting_scheme calc
_refine_ls_wR_factor_gt 0.0473
_refine_ls_wR_factor_ref 0.0475
_reflns_number_gt 1959
_reflns_number_total 1989
_reflns_threshold_expression I>2\s(I)
_cod_data_source_file sa2040.cif
_cod_data_source_block I
_cod_original_sg_symbol_H-M 'C 2/c'
_cod_original_formula_sum 'C8 H2 Cu2 N12 O1'
_cod_database_code 2213528
_cod_database_fobs_code 2213528

loop_
_symmetry_equiv_pos_as_xyz
'x, y, z'
'-x, y, -z+1/2'
'x+1/2, y+1/2, z'
'-x+1/2, y+1/2, -z+1/2'
'-x, -y, -z'
'x, -y, z-1/2'
'-x+1/2, -y+1/2, -z'
'x+1/2, -y+1/2, z-1/2'

loop_
_atom_site_type_symbol
_atom_site_label
_atom_site_fract_x
_atom_site_fract_y
_atom_site_fract_z
_atom_site_U_iso_or_equiv
_atom_site_adp_type
_atom_site_calc_flag
_atom_site_refinement_flags
_atom_site_occupancy
C C3 0.44119(5) 0.12766(18) 0.33155(13) 0.0125(2) Uani d . 1
C C5 0.37036(5) -0.05551(17) 0.16356(14) 0.0131(2) Uani d . 1
C C8 0.63496(5) 0.41278(17) 0.45826(13) 0.01183(19) Uani d . 1
C C10 0.70609(5) 0.34567(17) 0.30535(13) 0.01118(19) Uani d . 1
N N2 0.46328(5) 0.25590(15) 0.40637(12) 0.01356(19) Uani d . 1
N N4 0.42392(5) -0.02792(17) 0.25123(15) 0.0203(2) Uani d . 1
N N6 0.32634(5) -0.10208(16) 0.07919(13) 0.01477(19) Uani d . 1
N N7 0.58718(5) 0.40561(16) 0.49784(12) 0.01464(19) Uani d . 1
N N9 0.69099(5) 0.43171(16) 0.42618(12) 0.01395(19) Uani d . 1
N N11 0.72458(5) 0.27637(16) 0.20277(12) 0.01317(18) Uani d . 1
O O13 0.5000 0.63494(19) 0.2500 0.0140(2) Uani d S 1
H H13 0.5297(11) 0.720(4) 0.248(3) 0.049(7) Uiso d . 1
Cu Cu1 0.5000 0.5000 0.5000 0.00942(6) Uani d S 1
Cu Cu12 0.7500 0.2500 0.0000 0.00856(6) Uani d S 1

loop_
_atom_site_aniso_label
_atom_site_aniso_U_11
_atom_site_aniso_U_22
_atom_site_aniso_U_33
_atom_site_aniso_U_12
_atom_site_aniso_U_13
_atom_site_aniso_U_23
C3 0.0105(4) 0.0137(5) 0.0132(5) -0.0002(4) 0.0022(4) 0.0000(4)
C5 0.0136(5) 0.0103(5) 0.0159(5) -0.0005(4) 0.0042(4) -0.0031(4)
C8 0.0136(5) 0.0111(5) 0.0105(4) -0.0008(4) 0.0012(4) -0.0026(4)
C10 0.0101(4) 0.0112(5) 0.0121(5) -0.0017(4) 0.0016(4) 0.0002(4)
N2 0.0119(4) 0.0146(5) 0.0144(4) -0.0025(3) 0.0030(4) -0.0034(3)
N4 0.0146(5) 0.0148(5) 0.0280(6) 0.0011(4) -0.0055(4) -0.0082(4)
N6 0.0116(4) 0.0150(4) 0.0180(5) -0.0015(4) 0.0033(4) -0.0055(4)
N7 0.0121(4) 0.0158(5) 0.0165(4) -0.0015(4) 0.0038(3) -0.0042(4)
N9 0.0115(4) 0.0176(5) 0.0137(4) -0.0031(4) 0.0048(3) -0.0054(4)
N11 0.0143(4) 0.0149(4) 0.0110(4) -0.0020(4) 0.0043(3) -0.0016(3)
O13 0.0142(5) 0.0126(5) 0.0152(5) 0.000 0.0025(4) 0.000
Cu1 0.00780(9) 0.01024(10) 0.01047(9) -0.00232(6) 0.00226(6) -0.00301(6)
Cu12 0.00775(9) 0.01078(10) 0.00748(9) -0.00188(6) 0.00224(6) -0.00219(6)

loop_
_atom_type_symbol
_atom_type_description
_atom_type_scat_dispersion_real
_atom_type_scat_dispersion_imag
_atom_type_scat_source
C C 0.0033 0.0016 'International Tables Vol C Tables 4.2.6.8 and 6.1.1.4'
H H 0.0000 0.0000 'International Tables Vol C Tables 4.2.6.8 and 6.1.1.4'
N N 0.0061 0.0033 'International Tables Vol C Tables 4.2.6.8 and 6.1.1.4'
O O 0.0106 0.0060 'International Tables Vol C Tables 4.2.6.8 and 6.1.1.4'
Cu Cu 0.3201 1.2651 'International Tables Vol C Tables 4.2.6.8 and 6.1.1.4'

loop_
_geom_angle_atom_site_label_1
_geom_angle_atom_site_label_2
_geom_angle_atom_site_label_3
_geom_angle_site_symmetry_1
_geom_angle_site_symmetry_3
_geom_angle
N2 C3 N4 . . 172.01(13)
N6 C5 N4 . . 170.84(13)
N7 C8 N9 . . 174.11(12)
N11 C10 N9 . . 174.00(12)
C3 N2 Cu1 . . 170.00(10)
C5 N4 C3 . . 126.04(12)
C5 N6 Cu12 . 3_445 158.24(11)
C8 N7 Cu1 . . 153.20(10)
C10 N9 C8 . . 120.65(10)
C10 N11 Cu12 . . 160.10(10)
Cu1 O13 Cu1 . 2_655 134.34(6)
Cu1 O13 H13 . . 113.4(18)
Cu1 O13 H13 2_655 . 96.9(18)
N2 Cu1 N2 5_666 . 180.0
N2 Cu1 N7 5_666 5_666 92.18(4)
N2 Cu1 N7 . 5_666 87.82(4)
N2 Cu1 N7 5_666 . 87.82(4)
N2 Cu1 N7 . . 92.18(4)
N7 Cu1 N7 5_666 . 180.0
N2 Cu1 O13 5_666 . 89.38(4)
N2 Cu1 O13 . . 90.62(4)
N7 Cu1 O13 5_666 . 92.19(3)
N7 Cu1 O13 . . 87.81(3)
N2 Cu1 O13 5_666 5_666 90.62(4)
N2 Cu1 O13 . 5_666 89.38(4)
N7 Cu1 O13 5_666 5_666 87.81(3)
N7 Cu1 O13 . 5_666 92.19(3)
O13 Cu1 O13 . 5_666 180.0
N11 Cu12 N11 7_655 . 179.9990(10)
N11 Cu12 N6 7_655 5_655 89.36(4)
N11 Cu12 N6 . 5_655 90.64(4)
N11 Cu12 N6 7_655 3 90.64(4)
N11 Cu12 N6 . 3 89.36(4)
N6 Cu12 N6 5_655 3 180.0

loop_
_geom_bond_atom_site_label_1
_geom_bond_atom_site_label_2
_geom_bond_site_symmetry_2
_geom_bond_distance
C3 N2 . 1.1543(16)
C3 N4 . 1.3009(16)
C5 N6 . 1.1527(16)
C5 N4 . 1.2979(16)
C8 N7 . 1.1599(16)
C8 N9 . 1.3119(15)
C10 N11 . 1.1563(16)
C10 N9 . 1.3104(15)
N2 Cu1 . 1.9762(10)
N6 Cu12 3_445 1.9737(10)
N7 Cu1 . 2.0174(11)
N11 Cu12 . 1.9716(10)
O13 Cu1 . 2.3904(5)
O13 Cu1 2_655 2.3904(5)
O13 H13 . 0.88(3)
Cu1 N2 5_666 1.9762(10)
Cu1 N7 5_666 2.0174(11)
Cu1 O13 5_666 2.3904(5)
Cu12 N11 7_655 1.9716(10)
Cu12 N6 5_655 1.9737(10)
Cu12 N6 3 1.9738(10)

loop_
_geom_hbond_atom_site_label_D
_geom_hbond_atom_site_label_H
_geom_hbond_atom_site_label_A
_geom_hbond_site_symmetry_A
_geom_hbond_distance_DH
_geom_hbond_distance_HA
_geom_hbond_distance_DA
_geom_hbond_angle_DHA
O13 H13 N4 2_665 0.88(3) 2.01(3) 2.8538(15) 162(2)

loop_
_geom_torsion_atom_site_label_1
_geom_torsion_atom_site_label_2
_geom_torsion_atom_site_label_3
_geom_torsion_atom_site_label_4
_geom_torsion_site_symmetry_1
_geom_torsion_site_symmetry_4
_geom_torsion
N4 C3 N2 Cu1 . . 106.9(10)
N6 C5 N4 C3 . . 171.0(8)
N2 C3 N4 C5 . . -172.4(9)
N4 C5 N6 Cu12 . 3_445 76.9(10)
N9 C8 N7 Cu1 . . 93.4(13)
N11 C10 N9 C8 . . -177.9(12)
N7 C8 N9 C10 . . 177.4(12)
N9 C10 N11 Cu12 . . -81.9(13)
C3 N2 Cu1 N2 . 5_666 -105(3)
C3 N2 Cu1 N7 . 5_666 85.9(6)
C3 N2 Cu1 N7 . . -94.1(6)
C3 N2 Cu1 O13 . . -6.3(6)
C3 N2 Cu1 O13 . 5_666 173.7(6)
C8 N7 Cu1 N2 . 5_666 -64.0(2)
C8 N7 Cu1 N2 . . 116.0(2)
C8 N7 Cu1 N7 . 5_666 30(2)
C8 N7 Cu1 O13 . . 25.5(2)
C8 N7 Cu1 O13 . 5_666 -154.5(2)
Cu1 O13 Cu1 N2 2_655 5_666 156.42(3)
Cu1 O13 Cu1 N2 2_655 . -23.58(3)
Cu1 O13 Cu1 N7 2_655 5_666 -111.42(3)
Cu1 O13 Cu1 N7 2_655 . 68.58(3)
Cu1 O13 Cu1 O13 2_655 5_666 47(8)
C10 N11 Cu12 N11 . 7_655 -88(14)
C10 N11 Cu12 N6 . 5_655 -104.8(3)
C10 N11 Cu12 N6 . 3 75.2(3)
